data_7044666
loop_
_publ_author_name
'Xiao, Ying-Hui'
'Deng, Zhaopeng'
'Zhu, Zhi-Biao'
'Huo, Li-Hua'
'Gao, Shan'

_publ_section_title
;
 Rare Earth Metal-Organic Complexes Constructed from Hydroxyl and Carboxyl
 Modified Arenesulfonate: Syntheses, Structure Evolutions, Ultraviolet,
 Visible and Near-Infrared Luminescence
;
_journal_name_full 'Dalton Transactions'
_journal_paper_doi 10.1039/C7DT03254D
_journal_year 2017
_chemical_formula_moiety 'C19 H13 N2 O7 Pr S'
_chemical_formula_sum 'C19 H13 N2 O7 Pr S'
_chemical_formula_weight 554.28
_chemical_name_systematic
; 
 ? 
;
_space_group_IT_number 14
_symmetry_cell_setting monoclinic
_symmetry_space_group_name_Hall '-P 2ybc'
_symmetry_space_group_name_H-M 'P 1 21/c 1'
_atom_sites_solution_hydrogens geom
_atom_sites_solution_primary direct
_atom_sites_solution_secondary difmap
_audit_creation_method SHELXL-97
_audit_update_record
;
2017-05-13 deposited with the CCDC.
2017-11-06 downloaded from the CCDC.
;
_cell_angle_alpha 90.00
_cell_angle_beta 102.778(3)
_cell_angle_gamma 90.00
_cell_formula_units_Z 4
_cell_length_a 11.9937(4)
_cell_length_b 8.5177(2)
_cell_length_c 18.1162(5)
_cell_measurement_reflns_used 2600
_cell_measurement_temperature 295(2)
_cell_measurement_theta_max 27.56
_cell_measurement_theta_min 3.18
_cell_volume 1804.89(9)
_computing_cell_refinement
;
CrysAlis Pro (Agilent, 2013)
;
_computing_data_collection
;
CrysAlis Pro (Agilent, 2013)
;
_computing_data_reduction
;
CrysAlis Pro (Agilent, 2013)
;
_computing_molecular_graphics '(K. Brandenburg, Diamond 3.1, 2009)'
_computing_publication_material '(K. Brandenburg, Diamond 3.1, 2009)'
_computing_structure_refinement 'SHELXL-97 (Sheldrick, 1997)'
_computing_structure_solution 'SHELXS-97 (Sheldrick, 1990)'
_diffrn_ambient_temperature 295(2)
_diffrn_detector_area_resol_mean 16.1954
_diffrn_measured_fraction_theta_full 0.990
_diffrn_measured_fraction_theta_max 0.990
_diffrn_measurement_device_type 'Xcalibur, Eos'
_diffrn_measurement_method '\w scans'
_diffrn_radiation_monochromator graphite
_diffrn_radiation_source 'Enhance (Mo) X-ray Source'
_diffrn_radiation_type MoK\a
_diffrn_radiation_wavelength 0.71073
_diffrn_reflns_av_R_equivalents 0.0268
_diffrn_reflns_av_sigmaI/netI 0.0503
_diffrn_reflns_limit_h_max 15
_diffrn_reflns_limit_h_min -15
_diffrn_reflns_limit_k_max 11
_diffrn_reflns_limit_k_min -9
_diffrn_reflns_limit_l_max 23
_diffrn_reflns_limit_l_min -21
_diffrn_reflns_number 6322
_diffrn_reflns_theta_full 27.56
_diffrn_reflns_theta_max 27.56
_diffrn_reflns_theta_min 3.18
_exptl_absorpt_coefficient_mu 2.865
_exptl_absorpt_correction_T_max 0.6416
_exptl_absorpt_correction_T_min 0.5845
_exptl_absorpt_correction_type multi-scan
_exptl_absorpt_process_details
; 
CrysAlis Pro (Agilent, 2013)
Empirical absorption correction using spherical harmonics,
 implemented in SCALE3 ABSPACK scaling algorithm. 
;
_exptl_crystal_colour green
_exptl_crystal_density_diffrn 2.040
_exptl_crystal_density_method 'not measured'
_exptl_crystal_description block
_exptl_crystal_F_000 1088
_exptl_crystal_size_max 0.21
_exptl_crystal_size_mid 0.18
_exptl_crystal_size_min 0.17
_refine_diff_density_max 0.765
_refine_diff_density_min -1.374
_refine_diff_density_rms 0.124
_refine_ls_extinction_method none
_refine_ls_goodness_of_fit_ref 1.051
_refine_ls_hydrogen_treatment mixed
_refine_ls_matrix_type full
_refine_ls_number_parameters 277
_refine_ls_number_reflns 4122
_refine_ls_number_restraints 3
_refine_ls_restrained_S_all 1.051
_refine_ls_R_factor_all 0.0388
_refine_ls_R_factor_gt 0.0303
_refine_ls_shift/su_max 0.002
_refine_ls_shift/su_mean 0.000
_refine_ls_structure_factor_coef Fsqd
_refine_ls_weighting_details 'calc w=1/[\s^2^(Fo^2^)+(0.0240P)^2^+0.0000P] where P=(Fo^2^+2Fc^2^)/3'
_refine_ls_weighting_scheme calc
_refine_ls_wR_factor_gt 0.0648
_refine_ls_wR_factor_ref 0.0707
_reflns_number_gt 3502
_reflns_number_total 4122
_reflns_threshold_expression >2sigma(I)
_cod_data_source_file c7dt03254d2.cif
_cod_data_source_block 6-Pr
_cod_original_sg_symbol_H-M 'P 21/c'
_cod_database_code 7044666

loop_
_symmetry_equiv_pos_as_xyz
'x, y, z'
'-x, y+1/2, -z+1/2'
'-x, -y, -z'
'x, -y-1/2, z-1/2'

loop_
_atom_site_label
_atom_site_type_symbol
_atom_site_fract_x
_atom_site_fract_y
_atom_site_fract_z
_atom_site_U_iso_or_equiv
_atom_site_adp_type
_atom_site_occupancy
_atom_site_symmetry_multiplicity
_atom_site_calc_flag
_atom_site_refinement_flags
Pr1 Pr 0.380547(16) 1.03985(2) 0.199969(9) 0.01504(7) Uani 1 1 d .
S1 S 0.68146(8) 1.12708(11) 0.32895(4) 0.01741(19) Uani 1 1 d .
O1W O 0.3450(2) 1.2725(3) 0.27967(14) 0.0266(6) Uani 1 1 d D
H1W1 H 0.305(3) 1.346(3) 0.256(2) 0.040 Uiso 1 1 d D
H1W2 H 0.405(2) 1.309(4) 0.308(2) 0.040 Uiso 1 1 d D
O1 O 0.5778(2) 1.0994(3) 0.27026(13) 0.0247(6) Uani 1 1 d .
O2 O 0.7309(2) 1.2808(3) 0.31960(13) 0.0234(6) Uani 1 1 d .
O3 O 0.7632(2) 1.0001(3) 0.33263(14) 0.0260(6) Uani 1 1 d .
O4 O 0.5396(2) 1.3777(3) 0.37779(12) 0.0212(5) Uani 1 1 d .
O5 O 0.5971(2) 1.0832(3) 0.68134(13) 0.0269(6) Uani 1 1 d .
O6 O 0.4630(2) 1.2588(3) 0.63355(13) 0.0241(6) Uani 1 1 d .
N1 N 0.1607(3) 1.0702(4) 0.20520(17) 0.0239(7) Uani 1 1 d .
N2 N 0.2283(3) 1.1066(4) 0.07300(16) 0.0248(7) Uani 1 1 d .
C1 C 0.6402(3) 1.1375(4) 0.41644(17) 0.0156(7) Uani 1 1 d .
C2 C 0.5756(3) 1.2674(4) 0.42962(18) 0.0180(7) Uani 1 1 d .
C3 C 0.5493(3) 1.2771(4) 0.50149(18) 0.0188(7) Uani 1 1 d .
H3 H 0.5093 1.3636 0.5133 0.023 Uiso 1 1 calc R
C4 C 0.5821(3) 1.1596(4) 0.55510(17) 0.0161(7) Uani 1 1 d .
C5 C 0.6453(3) 1.0317(4) 0.53975(19) 0.0181(8) Uani 1 1 d .
H5 H 0.6671 0.9532 0.5757 0.022 Uiso 1 1 calc R
C6 C 0.6754(3) 1.0222(4) 0.47043(19) 0.0175(7) Uani 1 1 d .
H6 H 0.7192 0.9384 0.4601 0.021 Uiso 1 1 calc R
C7 C 0.5439(3) 1.1702(4) 0.62885(18) 0.0181(8) Uani 1 1 d .
C8 C 0.1226(4) 1.0365(5) 0.2666(2) 0.0340(10) Uani 1 1 d .
H8 H 0.1747 0.9971 0.3083 0.041 Uiso 1 1 calc R
C9 C 0.0102(4) 1.0560(6) 0.2728(3) 0.0416(12) Uani 1 1 d .
H9 H -0.0125 1.0265 0.3167 0.050 Uiso 1 1 calc R
C10 C -0.0657(4) 1.1192(6) 0.2136(3) 0.0461(12) Uani 1 1 d .
H10 H -0.1406 1.1381 0.2173 0.055 Uiso 1 1 calc R
C11 C -0.0310(4) 1.1557(5) 0.1469(3) 0.0387(11) Uani 1 1 d .
C12 C -0.1072(4) 1.2169(7) 0.0806(3) 0.0579(15) Uani 1 1 d .
H12 H -0.1818 1.2426 0.0827 0.069 Uiso 1 1 calc R
C13 C -0.0725(5) 1.2376(7) 0.0159(3) 0.0604(16) Uani 1 1 d .
H13 H -0.1234 1.2775 -0.0262 0.072 Uiso 1 1 calc R
C14 C 0.0406(4) 1.1995(5) 0.0105(2) 0.0399(12) Uani 1 1 d .
C15 C 0.0784(5) 1.2082(6) -0.0574(3) 0.0488(14) Uani 1 1 d .
H15 H 0.0286 1.2429 -0.1012 0.059 Uiso 1 1 calc R
C16 C 0.1859(4) 1.1667(6) -0.0599(2) 0.0426(12) Uani 1 1 d .
H16 H 0.2110 1.1716 -0.1048 0.051 Uiso 1 1 calc R
C17 C 0.2582(4) 1.1164(5) 0.0069(2) 0.0346(10) Uani 1 1 d .
H17 H 0.3324 1.0878 0.0051 0.041 Uiso 1 1 calc R
C18 C 0.1194(3) 1.1448(4) 0.0746(2) 0.0259(9) Uani 1 1 d .
C19 C 0.0824(3) 1.1253(5) 0.1441(2) 0.0263(9) Uani 1 1 d .

loop_
_atom_site_aniso_label
_atom_site_aniso_U_11
_atom_site_aniso_U_22
_atom_site_aniso_U_33
_atom_site_aniso_U_23
_atom_site_aniso_U_13
_atom_site_aniso_U_12
Pr1 0.01868(12) 0.01943(11) 0.00798(10) 0.00023(7) 0.00504(7) 0.00086(8)
S1 0.0208(4) 0.0214(4) 0.0113(4) -0.0009(3) 0.0063(3) 0.0000(4)
O1W 0.0299(16) 0.0243(14) 0.0256(15) -0.0021(12) 0.0062(12) -0.0005(13)
O1 0.0223(14) 0.0375(16) 0.0122(12) -0.0005(11) -0.0004(10) -0.0039(13)
O2 0.0274(14) 0.0254(14) 0.0197(13) 0.0023(11) 0.0103(11) -0.0029(12)
O3 0.0303(16) 0.0283(14) 0.0224(14) -0.0003(11) 0.0120(12) 0.0086(12)
O4 0.0273(14) 0.0219(13) 0.0156(12) 0.0077(10) 0.0078(10) 0.0031(12)
O5 0.0405(17) 0.0293(14) 0.0121(12) 0.0073(11) 0.0082(11) 0.0052(13)
O6 0.0296(15) 0.0304(15) 0.0136(12) -0.0050(11) 0.0072(11) 0.0045(13)
N1 0.0259(17) 0.0259(17) 0.0214(16) -0.0032(13) 0.0084(13) 0.0016(15)
N2 0.0271(17) 0.0301(18) 0.0163(15) 0.0024(14) 0.0031(13) -0.0009(16)
C1 0.0171(17) 0.0211(18) 0.0091(15) -0.0037(13) 0.0041(13) -0.0032(15)
C2 0.0211(19) 0.0227(18) 0.0103(16) 0.0028(14) 0.0035(13) -0.0029(16)
C3 0.0223(19) 0.0179(17) 0.0187(18) -0.0004(14) 0.0096(14) 0.0034(15)
C4 0.0183(17) 0.0217(18) 0.0088(15) -0.0004(13) 0.0035(13) -0.0024(15)
C5 0.0216(18) 0.0218(18) 0.0108(16) 0.0020(14) 0.0031(14) 0.0021(16)
C6 0.0199(18) 0.0193(17) 0.0137(17) -0.0020(14) 0.0049(14) -0.0010(15)
C7 0.0244(19) 0.0208(18) 0.0100(16) -0.0003(14) 0.0057(14) -0.0064(16)
C8 0.036(3) 0.040(3) 0.029(2) -0.0037(19) 0.0141(19) -0.003(2)
C9 0.042(3) 0.049(3) 0.042(3) -0.015(2) 0.028(2) -0.008(2)
C10 0.027(2) 0.048(3) 0.071(3) -0.014(3) 0.027(2) -0.001(2)
C11 0.025(2) 0.037(3) 0.056(3) -0.007(2) 0.013(2) 0.003(2)
C12 0.024(2) 0.060(4) 0.085(4) 0.003(3) 0.003(3) 0.016(3)
C13 0.036(3) 0.067(4) 0.068(4) 0.018(3) -0.008(3) 0.015(3)
C14 0.038(3) 0.035(2) 0.039(3) 0.003(2) -0.009(2) 0.005(2)
C15 0.054(3) 0.053(3) 0.029(2) 0.017(2) -0.013(2) -0.001(3)
C16 0.062(3) 0.046(3) 0.017(2) 0.0066(19) 0.004(2) -0.017(3)
C17 0.033(2) 0.044(3) 0.025(2) 0.005(2) 0.0040(18) -0.006(2)
C18 0.027(2) 0.0209(19) 0.026(2) 0.0020(16) -0.0027(16) 0.0023(17)
C19 0.022(2) 0.0205(19) 0.035(2) -0.0059(17) 0.0041(17) 0.0016(17)

loop_
_atom_type_symbol
_atom_type_description
_atom_type_scat_dispersion_real
_atom_type_scat_dispersion_imag
_atom_type_scat_source
C C 0.0033 0.0016 'International Tables Vol C Tables 4.2.6.8 and 6.1.1.4'
H H 0.0000 0.0000 'International Tables Vol C Tables 4.2.6.8 and 6.1.1.4'
N N 0.0061 0.0033 'International Tables Vol C Tables 4.2.6.8 and 6.1.1.4'
O O 0.0106 0.0060 'International Tables Vol C Tables 4.2.6.8 and 6.1.1.4'
S S 0.1246 0.1234 'International Tables Vol C Tables 4.2.6.8 and 6.1.1.4'
Pr Pr -0.2180 2.8214 'International Tables Vol C Tables 4.2.6.8 and 6.1.1.4'

loop_
_geom_angle_atom_site_label_1
_geom_angle_atom_site_label_2
_geom_angle_atom_site_label_3
_geom_angle
_geom_angle_site_symmetry_1
_geom_angle_site_symmetry_3
O4 Pr1 O5 108.08(9) 2_645 3_676
O4 Pr1 O6 81.47(9) 2_645 4_585
O5 Pr1 O6 142.27(9) 3_676 4_585
O4 Pr1 O1 87.61(9) 2_645 .
O5 Pr1 O1 73.68(9) 3_676 .
O6 Pr1 O1 70.30(8) 4_585 .
O4 Pr1 O1W 161.85(9) 2_645 .
O5 Pr1 O1W 80.07(9) 3_676 .
O6 Pr1 O1W 82.46(9) 4_585 .
O1 Pr1 O1W 79.04(9) . .
O4 Pr1 O2 71.17(8) 2_645 2_645
O5 Pr1 O2 72.16(9) 3_676 2_645
O6 Pr1 O2 142.81(8) 4_585 2_645
O1 Pr1 O2 131.04(9) . 2_645
O1W Pr1 O2 126.96(9) . 2_645
O4 Pr1 N2 84.21(9) 2_645 .
O5 Pr1 N2 143.33(10) 3_676 .
O6 Pr1 N2 72.40(9) 4_585 .
O1 Pr1 N2 142.59(9) . .
O1W Pr1 N2 98.92(9) . .
O2 Pr1 N2 80.06(9) 2_645 .
O4 Pr1 N1 128.39(9) 2_645 .
O5 Pr1 N1 85.66(10) 3_676 .
O6 Pr1 N1 117.56(9) 4_585 .
O1 Pr1 N1 143.07(9) . .
O1W Pr1 N1 67.27(9) . .
O2 Pr1 N1 66.39(9) 2_645 .
N2 Pr1 N1 61.09(10) . .
O3 S1 O2 112.66(17) . .
O3 S1 O1 111.69(16) . .
O2 S1 O1 111.13(15) . .
O3 S1 C1 108.51(16) . .
O2 S1 C1 105.09(16) . .
O1 S1 C1 107.36(16) . .
Pr1 O1W H1W1 115(3) . .
Pr1 O1W H1W2 113(3) . .
H1W1 O1W H1W2 110.3(17) . .
S1 O1 Pr1 165.01(16) . .
S1 O2 Pr1 125.04(15) . 2_655
C2 O4 Pr1 137.2(2) . 2_655
C7 O5 Pr1 152.4(3) . 3_676
C7 O6 Pr1 150.4(2) . 4_586
C8 N1 C19 116.9(4) . .
C8 N1 Pr1 122.4(3) . .
C19 N1 Pr1 120.7(3) . .
C17 N2 C18 117.3(3) . .
C17 N2 Pr1 121.5(3) . .
C18 N2 Pr1 120.9(2) . .
C6 C1 C2 122.2(3) . .
C6 C1 S1 119.8(3) . .
C2 C1 S1 118.0(3) . .
O4 C2 C1 122.9(3) . .
O4 C2 C3 120.5(3) . .
C1 C2 C3 116.7(3) . .
C4 C3 C2 121.2(3) . .
C4 C3 H3 119.4 . .
C2 C3 H3 119.4 . .
C3 C4 C5 120.5(3) . .
C3 C4 C7 118.8(3) . .
C5 C4 C7 120.6(3) . .
C6 C5 C4 119.4(3) . .
C6 C5 H5 120.3 . .
C4 C5 H5 120.3 . .
C5 C6 C1 120.0(3) . .
C5 C6 H6 120.0 . .
C1 C6 H6 120.0 . .
O6 C7 O5 125.1(3) . .
O6 C7 C4 119.3(3) . .
O5 C7 C4 115.5(3) . .
N1 C8 C9 124.3(4) . .
N1 C8 H8 117.8 . .
C9 C8 H8 117.8 . .
C10 C9 C8 118.5(5) . .
C10 C9 H9 120.7 . .
C8 C9 H9 120.7 . .
C9 C10 C11 119.7(4) . .
C9 C10 H10 120.1 . .
C11 C10 H10 120.1 . .
C10 C11 C19 118.0(4) . .
C10 C11 C12 123.2(5) . .
C19 C11 C12 118.7(5) . .
C13 C12 C11 121.1(5) . .
C13 C12 H12 119.5 . .
C11 C12 H12 119.5 . .
C12 C13 C14 121.1(5) . .
C12 C13 H13 119.4 . .
C14 C13 H13 119.4 . .
C15 C14 C18 116.9(4) . .
C15 C14 C13 123.2(4) . .
C18 C14 C13 119.8(5) . .
C16 C15 C14 120.8(4) . .
C16 C15 H15 119.6 . .
C14 C15 H15 119.6 . .
C15 C16 C17 118.0(4) . .
C15 C16 H16 121.0 . .
C17 C16 H16 121.0 . .
N2 C17 C16 124.3(4) . .
N2 C17 H17 117.9 . .
C16 C17 H17 117.9 . .
N2 C18 C14 122.6(4) . .
N2 C18 C19 118.6(3) . .
C14 C18 C19 118.8(4) . .
N1 C19 C11 122.3(4) . .
N1 C19 C18 117.4(4) . .
C11 C19 C18 120.3(4) . .

loop_
_geom_bond_atom_site_label_1
_geom_bond_atom_site_label_2
_geom_bond_distance
_geom_bond_site_symmetry_2
Pr1 O4 2.325(2) 2_645
Pr1 O5 2.353(2) 3_676
Pr1 O6 2.428(3) 4_585
Pr1 O1 2.479(2) .
Pr1 O1W 2.543(3) .
Pr1 O2 2.563(3) 2_645
Pr1 N2 2.663(3) .
Pr1 N1 2.672(3) .
S1 O3 1.452(3) .
S1 O2 1.463(3) .
S1 O1 1.465(2) .
S1 C1 1.764(3) .
O1W H1W1 0.85(4) .
O1W H1W2 0.85(4) .
O2 Pr1 2.563(3) 2_655
O4 C2 1.331(4) .
O4 Pr1 2.325(2) 2_655
O5 C7 1.262(4) .
O5 Pr1 2.353(2) 3_676
O6 C7 1.247(4) .
O6 Pr1 2.428(3) 4_586
N1 C8 1.323(5) .
N1 C19 1.367(5) .
N2 C17 1.326(5) .
N2 C18 1.353(5) .
C1 C6 1.385(5) .
C1 C2 1.401(5) .
C2 C3 1.408(5) .
C3 C4 1.389(5) .
C3 H3 0.9300 .
C4 C5 1.390(5) .
C4 C7 1.508(5) .
C5 C6 1.384(5) .
C5 H5 0.9300 .
C6 H6 0.9300 .
C8 C9 1.387(6) .
C8 H8 0.9300 .
C9 C10 1.356(7) .
C9 H9 0.9300 .
C10 C11 1.396(6) .
C10 H10 0.9300 .
C11 C19 1.396(6) .
C11 C12 1.437(7) .
C12 C13 1.341(8) .
C12 H12 0.9300 .
C13 C14 1.418(7) .
C13 H13 0.9300 .
C14 C15 1.404(7) .
C14 C18 1.405(5) .
C15 C16 1.347(7) .
C15 H15 0.9300 .
C16 C17 1.392(5) .
C16 H16 0.9300 .
C17 H17 0.9300 .
C18 C19 1.435(6) .

loop_
_geom_hbond_atom_site_label_D
_geom_hbond_atom_site_label_H
_geom_hbond_atom_site_label_A
_geom_hbond_distance_DH
_geom_hbond_distance_HA
_geom_hbond_distance_DA
_geom_hbond_angle_DHA
_geom_hbond_site_symmetry_A
O1W H1W1 O3 0.85(4) 2.091(19) 2.901(4) 160(4) 2_655
O1W H1W2 O4 0.85(4) 1.908(11) 2.753(4) 175(4) .

loop_
_geom_torsion_atom_site_label_1
_geom_torsion_atom_site_label_2
_geom_torsion_atom_site_label_3
_geom_torsion_atom_site_label_4
_geom_torsion
_geom_torsion_site_symmetry_1
_geom_torsion_site_symmetry_4
O3 S1 O1 Pr1 107.6(7) . .
O2 S1 O1 Pr1 -125.7(7) . .
C1 S1 O1 Pr1 -11.3(7) . .
O4 Pr1 O1 S1 -133.6(7) 2_645 .
O5 Pr1 O1 S1 -24.0(7) 3_676 .
O6 Pr1 O1 S1 144.6(7) 4_585 .
O1W Pr1 O1 S1 58.7(7) . .
O2 Pr1 O1 S1 -71.3(7) 2_645 .
N2 Pr1 O1 S1 149.1(6) . .
N1 Pr1 O1 S1 34.6(8) . .
O3 S1 O2 Pr1 175.14(14) . 2_655
O1 S1 O2 Pr1 48.9(2) . 2_655
C1 S1 O2 Pr1 -66.89(19) . 2_655
O4 Pr1 N1 C8 118.2(3) 2_645 .
O5 Pr1 N1 C8 8.5(3) 3_676 .
O6 Pr1 N1 C8 -140.3(3) 4_585 .
O1 Pr1 N1 C8 -46.8(4) . .
O1W Pr1 N1 C8 -72.6(3) . .
O2 Pr1 N1 C8 80.9(3) 2_645 .
N2 Pr1 N1 C8 172.4(3) . .
O4 Pr1 N1 C19 -63.3(3) 2_645 .
O5 Pr1 N1 C19 -173.0(3) 3_676 .
O6 Pr1 N1 C19 38.3(3) 4_585 .
O1 Pr1 N1 C19 131.8(3) . .
O1W Pr1 N1 C19 106.0(3) . .
O2 Pr1 N1 C19 -100.6(3) 2_645 .
N2 Pr1 N1 C19 -9.1(3) . .
O4 Pr1 N2 C17 -35.9(3) 2_645 .
O5 Pr1 N2 C17 -148.7(3) 3_676 .
O6 Pr1 N2 C17 46.9(3) 4_585 .
O1 Pr1 N2 C17 42.4(4) . .
O1W Pr1 N2 C17 126.0(3) . .
O2 Pr1 N2 C17 -107.8(3) 2_645 .
N1 Pr1 N2 C17 -176.2(4) . .
O4 Pr1 N2 C18 149.7(3) 2_645 .
O5 Pr1 N2 C18 37.0(4) 3_676 .
O6 Pr1 N2 C18 -127.5(3) 4_585 .
O1 Pr1 N2 C18 -131.9(3) . .
O1W Pr1 N2 C18 -48.4(3) . .
O2 Pr1 N2 C18 77.8(3) 2_645 .
N1 Pr1 N2 C18 9.4(3) . .
O3 S1 C1 C6 -7.6(3) . .
O2 S1 C1 C6 -128.3(3) . .
O1 S1 C1 C6 113.3(3) . .
O3 S1 C1 C2 170.1(3) . .
O2 S1 C1 C2 49.4(3) . .
O1 S1 C1 C2 -69.0(3) . .
Pr1 O4 C2 C1 -52.2(5) 2_655 .
Pr1 O4 C2 C3 127.9(3) 2_655 .
C6 C1 C2 O4 -178.8(3) . .
S1 C1 C2 O4 3.5(5) . .
C6 C1 C2 C3 1.1(5) . .
S1 C1 C2 C3 -176.5(3) . .
O4 C2 C3 C4 177.3(3) . .
C1 C2 C3 C4 -2.7(5) . .
C2 C3 C4 C5 2.2(5) . .
C2 C3 C4 C7 -175.4(3) . .
C3 C4 C5 C6 0.0(5) . .
C7 C4 C5 C6 177.5(3) . .
C4 C5 C6 C1 -1.6(5) . .
C2 C1 C6 C5 1.0(5) . .
S1 C1 C6 C5 178.6(3) . .
Pr1 O6 C7 O5 48.8(7) 4_586 .
Pr1 O6 C7 C4 -132.7(4) 4_586 .
Pr1 O5 C7 O6 12.2(8) 3_676 .
Pr1 O5 C7 C4 -166.3(4) 3_676 .
C3 C4 C7 O6 17.5(5) . .
C5 C4 C7 O6 -160.1(3) . .
C3 C4 C7 O5 -164.0(3) . .
C5 C4 C7 O5 18.5(5) . .
C19 N1 C8 C9 -1.1(6) . .
Pr1 N1 C8 C9 177.4(3) . .
N1 C8 C9 C10 -2.6(7) . .
C8 C9 C10 C11 3.1(7) . .
C9 C10 C11 C19 -0.1(7) . .
C9 C10 C11 C12 177.4(5) . .
C10 C11 C12 C13 -174.2(5) . .
C19 C11 C12 C13 3.2(8) . .
C11 C12 C13 C14 0.1(9) . .
C12 C13 C14 C15 175.1(6) . .
C12 C13 C14 C18 -2.4(8) . .
C18 C14 C15 C16 -0.6(7) . .
C13 C14 C15 C16 -178.2(5) . .
C14 C15 C16 C17 -0.5(7) . .
C18 N2 C17 C16 1.6(7) . .
Pr1 N2 C17 C16 -173.0(3) . .
C15 C16 C17 N2 0.0(7) . .
C17 N2 C18 C14 -2.8(6) . .
Pr1 N2 C18 C14 171.9(3) . .
C17 N2 C18 C19 175.9(4) . .
Pr1 N2 C18 C19 -9.5(5) . .
C15 C14 C18 N2 2.3(6) . .
C13 C14 C18 N2 180.0(4) . .
C15 C14 C18 C19 -176.4(4) . .
C13 C14 C18 C19 1.3(6) . .
C8 N1 C19 C11 4.4(6) . .
Pr1 N1 C19 C11 -174.2(3) . .
C8 N1 C19 C18 -172.9(4) . .
Pr1 N1 C19 C18 8.5(5) . .
C10 C11 C19 N1 -3.8(6) . .
C12 C11 C19 N1 178.6(4) . .
C10 C11 C19 C18 173.3(4) . .
C12 C11 C19 C18 -4.2(6) . .
N2 C18 C19 N1 0.6(5) . .
C14 C18 C19 N1 179.3(4) . .
N2 C18 C19 C11 -176.7(4) . .
C14 C18 C19 C11 2.0(6) . .
